data_7037477
loop_
_publ_author_name
'Vaughan, Jamila'
'Carter, Damien J.'
'Rohl, Andrew L.'
'Ogden, Mark I.'
'Skelton, Brian W.'
'Simpson, Peter V.'
'Brown, David H.'

_publ_section_title
;
 Silver(i), gold(i) and palladium(ii) complexes of a NHC-pincer ligand
 with an aminotriazine core: a comparison with pyridyl analogues.
;
_journal_issue 4
_journal_name_full 'Dalton transactions (Cambridge, England : 2003)'
_journal_page_first 1484
_journal_page_last 1495
_journal_paper_doi 10.1039/c5dt04213e
_journal_volume 45
_journal_year 2016
_chemical_formula_moiety 'C58 H72 Ag2 N16, 2(F6 P), C2 H3 N'
_chemical_formula_sum 'C60 H75 Ag2 F12 N17 P2'
_chemical_formula_weight 1540.05
_space_group_IT_number 2
_symmetry_cell_setting triclinic
_symmetry_Int_Tables_number 2
_symmetry_space_group_name_Hall '-P 1'
_symmetry_space_group_name_H-M 'P -1'
_atom_sites_solution_hydrogens geom
_audit_creation_date 2015-10-08T08:01:32-00:00
_audit_creation_method 'WinGX routine CIF_UPDATE'
_audit_update_record
;
2015-10-13 deposited with the CCDC.
2015-11-23 downloaded from the CCDC.
;
_cell_angle_alpha 70.639(3)
_cell_angle_beta 75.383(3)
_cell_angle_gamma 69.878(3)
_cell_formula_units_Z 2
_cell_length_a 11.8333(4)
_cell_length_b 16.5871(5)
_cell_length_c 18.7892(6)
_cell_measurement_reflns_used 11514
_cell_measurement_temperature 100(2)
_cell_measurement_theta_max 32.5356
_cell_measurement_theta_min 3.378
_cell_volume 3227.0(2)
_computing_cell_refinement
;
        CrysAlisPro, Oxford Diffraction Ltd.,
        Version 1.171.33.52 (release 06-11-2009 CrysAlis171 .NET)
        (compiled Nov  6 2009,16:24:50)
;
_computing_data_collection
;
        CrysAlisPro, Oxford Diffraction Ltd.,
        Version 1.171.33.52 (release 06-11-2009 CrysAlis171 .NET)
        (compiled Nov  6 2009,16:24:50)
;
_computing_data_reduction
;
        CrysAlisPro, Oxford Diffraction Ltd.,
        Version 1.171.33.52 (release 06-11-2009 CrysAlis171 .NET)
        (compiled Nov  6 2009,16:24:50)
;
_computing_molecular_graphics 'Diamond (Brandenburg, K., 1999)'
_computing_publication_material 'WinGX Farrugia, L. J., 1999)'
_computing_structure_refinement 'SHELXL-2014 (Sheldrick, 2015)'
_computing_structure_solution 'SIR92 (Altomare et al., 1994)'
_diffrn_ambient_temperature 100(2)
_diffrn_detector_area_resol_mean 10.4738
_diffrn_measured_fraction_theta_full 0.997
_diffrn_measured_fraction_theta_max 0.899
_diffrn_measurement_device 'four-circle diffractometer'
_diffrn_measurement_device_type 'Oxford Diffraction Gemini diffractometer'
_diffrn_orient_matrix_UB_11 -0.0481560218
_diffrn_orient_matrix_UB_12 -0.0172708032
_diffrn_orient_matrix_UB_13 0.0234664754
_diffrn_orient_matrix_UB_21 -0.0286496703
_diffrn_orient_matrix_UB_22 0.0407254884
_diffrn_orient_matrix_UB_23 0.0100581558
_diffrn_orient_matrix_UB_31 -0.0320969072
_diffrn_orient_matrix_UB_32 0.0165450475
_diffrn_orient_matrix_UB_33 -0.0314119288
_diffrn_radiation_monochromator graphite
_diffrn_radiation_type MoK\a
_diffrn_radiation_wavelength 0.71073
_diffrn_reflns_av_R_equivalents 0.0579
_diffrn_reflns_av_unetI/netI 0.1374
_diffrn_reflns_laue_measured_fraction_full 0.997
_diffrn_reflns_laue_measured_fraction_max 0.899
_diffrn_reflns_limit_h_max 17
_diffrn_reflns_limit_h_min -17
_diffrn_reflns_limit_k_max 24
_diffrn_reflns_limit_k_min -24
_diffrn_reflns_limit_l_max 27
_diffrn_reflns_limit_l_min -27
_diffrn_reflns_number 43244
_diffrn_reflns_point_group_measured_fraction_full 0.997
_diffrn_reflns_point_group_measured_fraction_max 0.899
_diffrn_reflns_theta_full 30
_diffrn_reflns_theta_max 32.653
_diffrn_reflns_theta_min 2.326
_exptl_absorpt_coefficient_mu 0.745
_exptl_absorpt_correction_T_max 0.954
_exptl_absorpt_correction_T_min 0.895
_exptl_absorpt_correction_type gaussian
_exptl_absorpt_process_details
;
      CrysAlisPro, Oxford Diffraction Ltd.

;
_exptl_crystal_colour colourless
_exptl_crystal_density_diffrn 1.585
_exptl_crystal_description prism
_exptl_crystal_F_000 1572
_exptl_crystal_size_max 0.189
_exptl_crystal_size_mid 0.181
_exptl_crystal_size_min 0.071
_refine_diff_density_max 1.471
_refine_diff_density_min -0.819
_refine_diff_density_rms 0.121
_refine_ls_extinction_method none
_refine_ls_goodness_of_fit_ref 0.86
_refine_ls_hydrogen_treatment constr
_refine_ls_matrix_type full
_refine_ls_number_parameters 847
_refine_ls_number_reflns 21262
_refine_ls_number_restraints 0
_refine_ls_restrained_S_all 0.86
_refine_ls_R_factor_all 0.1031
_refine_ls_R_factor_gt 0.0463
_refine_ls_shift/su_max 0.034
_refine_ls_shift/su_mean 0.001
_refine_ls_structure_factor_coef Fsqd
_refine_ls_weighting_details 'w=1/[\s^2^(Fo^2^)+(0.0304P)^2^] where P=(Fo^2^+2Fc^2^)/3'
_refine_ls_weighting_scheme calc
_refine_ls_wR_factor_gt 0.0796
_refine_ls_wR_factor_ref 0.0889
_reflns_number_gt 11934
_reflns_number_total 21262
_reflns_threshold_expression 'I > 2\s(I)'
_cod_data_source_file c5dt04213e2.cif
_cod_data_source_block dbb18b
_cod_depositor_comments 'Adding full bibliography for 7037477--7037482.cif.'
_cod_database_code 7037477

loop_
_symmetry_equiv_pos_as_xyz
'x, y, z'
'-x, -y, -z'

loop_
_atom_site_label
_atom_site_type_symbol
_atom_site_fract_x
_atom_site_fract_y
_atom_site_fract_z
_atom_site_U_iso_or_equiv
_atom_site_adp_type
_atom_site_occupancy
_atom_site_calc_flag
Ag1 Ag 0.65828(2) 0.69658(2) 0.34000(2) 0.01539(5) Uani 1 d
Ag2 Ag 0.64614(2) 0.78462(2) 0.16810(2) 0.01589(5) Uani 1 d
N111 N 0.4598(2) 0.59656(14) 0.41250(12) 0.0146(5) Uani 1 d
C112 C 0.5575(3) 0.60690(17) 0.35994(15) 0.0156(6) Uani 1 d
N113 N 0.5803(2) 0.54439(14) 0.32070(12) 0.0142(5) Uani 1 d
C13A C 0.4948(3) 0.49499(18) 0.35005(15) 0.0159(6) Uani 1 d
C114 C 0.4773(3) 0.42617(19) 0.33119(17) 0.0233(7) Uani 1 d
H114 H 0.5301 0.4014 0.2916 0.028 Uiso 1 calc
C115 C 0.3783(3) 0.3959(2) 0.37356(18) 0.0292(8) Uani 1 d
H115 H 0.3629 0.3492 0.3623 0.035 Uiso 1 calc
C116 C 0.3006(3) 0.4312(2) 0.43197(17) 0.0241(7) Uani 1 d
H116 H 0.2337 0.4085 0.4591 0.029 Uiso 1 calc
C117 C 0.3190(3) 0.49885(18) 0.45124(16) 0.0192(6) Uani 1 d
H117 H 0.2673 0.5227 0.4915 0.023 Uiso 1 calc
C17A C 0.4170(2) 0.52983(18) 0.40864(15) 0.0157(6) Uani 1 d
C11 C 0.4038(3) 0.65296(18) 0.46593(16) 0.0192(6) Uani 1 d
H11A H 0.4686 0.6631 0.4835 0.023 Uiso 1 calc
H11B H 0.3558 0.6217 0.5112 0.023 Uiso 1 calc
C12 C 0.3211(3) 0.74229(19) 0.42792(18) 0.0236(7) Uani 1 d
H12A H 0.2519 0.7321 0.415 0.028 Uiso 1 calc
H12B H 0.3673 0.7702 0.3797 0.028 Uiso 1 calc
C13 C 0.2714(3) 0.8062(2) 0.4785(2) 0.0357(9) Uani 1 d
H13A H 0.2144 0.8614 0.4523 0.043 Uiso 1 calc
H13B H 0.225 0.7784 0.5267 0.043 Uiso 1 calc
C14 C 0.3714(3) 0.8306(2) 0.4975(2) 0.0363(9) Uani 1 d
H14A H 0.4254 0.8497 0.4503 0.054 Uiso 1 calc
H14B H 0.4186 0.7785 0.5321 0.054 Uiso 1 calc
H14C H 0.3344 0.8792 0.5222 0.054 Uiso 1 calc
N121 N 0.7369(2) 0.59581(14) 0.23476(12) 0.0135(5) Uani 1 d
C122 C 0.6811(2) 0.53124(18) 0.26201(15) 0.0148(6) Uani 1 d
N123 N 0.7071(2) 0.45847(14) 0.24056(13) 0.0165(5) Uani 1 d
C124 C 0.8089(3) 0.44627(18) 0.18747(15) 0.0176(6) Uani 1 d
N124 N 0.8433(2) 0.37335(15) 0.16306(13) 0.0199(5) Uani 1 d
C141 C 0.7714(3) 0.30981(19) 0.19129(17) 0.0234(7) Uani 1 d
H14D H 0.7904 0.2749 0.1539 0.028 Uiso 1 calc
H14E H 0.684 0.3436 0.1938 0.028 Uiso 1 calc
C142 C 0.7917(4) 0.2456(2) 0.26877(19) 0.0385(9) Uani 1 d
H14F H 0.7765 0.2792 0.3061 0.058 Uiso 1 calc
H14G H 0.8759 0.2073 0.2658 0.058 Uiso 1 calc
H14H H 0.7357 0.2087 0.2847 0.058 Uiso 1 calc
C143 C 0.9578(3) 0.3531(2) 0.11062(17) 0.0253(7) Uani 1 d
H14I H 0.9718 0.4095 0.0755 0.03 Uiso 1 calc
H14J H 0.9512 0.3175 0.0795 0.03 Uiso 1 calc
C144 C 1.0640(3) 0.3024(3) 0.1528(2) 0.0416(9) Uani 1 d
H14K H 1.0531 0.2446 0.1849 0.062 Uiso 1 calc
H14L H 1.069 0.3365 0.1851 0.062 Uiso 1 calc
H14M H 1.1393 0.2928 0.1161 0.062 Uiso 1 calc
N125 N 0.8759(2) 0.50513(15) 0.15695(13) 0.0171(5) Uani 1 d
C126 C 0.8327(3) 0.57626(18) 0.18171(15) 0.0155(6) Uani 1 d
N131 N 0.9124(2) 0.77576(15) 0.08565(12) 0.0149(5) Uani 1 d
C132 C 0.8315(2) 0.73334(17) 0.13160(15) 0.0138(6) Uani 1 d
N133 N 0.8930(2) 0.64388(15) 0.14401(13) 0.0150(5) Uani 1 d
C13B C 1.0128(2) 0.63033(18) 0.10412(15) 0.0162(6) Uani 1 d
C134 C 1.1097(3) 0.5554(2) 0.09824(17) 0.0240(7) Uani 1 d
H134 H 1.1025 0.497 0.1237 0.029 Uiso 1 calc
C135 C 1.2170(3) 0.5691(2) 0.05396(18) 0.0261(7) Uani 1 d
H135 H 1.2848 0.5189 0.0485 0.031 Uiso 1 calc
C136 C 1.2290(3) 0.6546(2) 0.01675(16) 0.0225(7) Uani 1 d
H136 H 1.3044 0.6612 -0.0136 0.027 Uiso 1 calc
C137 C 1.1331(3) 0.73004(19) 0.02323(15) 0.0179(6) Uani 1 d
H137 H 1.1408 0.7884 -0.0013 0.021 Uiso 1 calc
C17B C 1.0255(3) 0.71553(18) 0.06743(15) 0.0164(6) Uani 1 d
C15 C 0.8834(3) 0.87287(18) 0.05001(16) 0.0186(6) Uani 1 d
H15A H 0.9481 0.895 0.0548 0.022 Uiso 1 calc
H15B H 0.8057 0.903 0.0777 0.022 Uiso 1 calc
C16 C 0.8725(3) 0.89696(19) -0.03404(16) 0.0234(7) Uani 1 d
H16A H 0.864 0.9615 -0.0562 0.028 Uiso 1 calc
H16B H 0.9493 0.8643 -0.0607 0.028 Uiso 1 calc
C17 C 0.7674(3) 0.8769(2) -0.05020(18) 0.0301(8) Uani 1 d
H17A H 0.7699 0.8141 -0.023 0.036 Uiso 1 calc
H17B H 0.7782 0.8834 -0.1056 0.036 Uiso 1 calc
C18 C 0.6428(3) 0.9370(2) -0.02620(19) 0.0373(9) Uani 1 d
H18A H 0.6414 0.9996 -0.0498 0.056 Uiso 1 calc
H18B H 0.6269 0.9256 0.0295 0.056 Uiso 1 calc
H18C H 0.5799 0.9247 -0.0429 0.056 Uiso 1 calc
N211 N 0.3809(2) 0.81366(15) 0.14607(13) 0.0168(5) Uani 1 d
C212 C 0.4557(2) 0.83178(17) 0.17751(15) 0.0155(6) Uani 1 d
N213 N 0.38166(19) 0.89047(14) 0.21886(12) 0.0128(5) Uani 1 d
C23A C 0.2581(2) 0.90979(18) 0.21238(15) 0.0146(6) Uani 1 d
C214 C 0.1502(3) 0.96376(19) 0.24113(16) 0.0195(6) Uani 1 d
H214 H 0.1495 0.9991 0.2721 0.023 Uiso 1 calc
C215 C 0.0435(3) 0.9645(2) 0.22328(16) 0.0211(6) Uani 1 d
H215 H -0.0318 1.0019 0.2415 0.025 Uiso 1 calc
C216 C 0.0443(3) 0.9110(2) 0.17877(16) 0.0213(6) Uani 1 d
H216 H -0.0307 0.9114 0.1688 0.026 Uiso 1 calc
C217 C 0.1516(3) 0.85792(19) 0.14923(16) 0.0211(6) Uani 1 d
H217 H 0.1524 0.8226 0.1182 0.025 Uiso 1 calc
C27A C 0.2581(2) 0.85841(18) 0.16673(15) 0.0151(6) Uani 1 d
C21 C 0.4255(3) 0.7602(2) 0.08943(18) 0.0254(7) Uani 1 d
H21A H 0.4844 0.7853 0.0479 0.03 Uiso 1 calc
H21B H 0.3559 0.7647 0.0667 0.03 Uiso 1 calc
C22 C 0.4857(3) 0.6635(2) 0.12468(18) 0.0283(7) Uani 1 d
H22A H 0.4226 0.6345 0.1569 0.034 Uiso 1 calc
H22B H 0.5414 0.6593 0.158 0.034 Uiso 1 calc
C23 C 0.5578(3) 0.6136(2) 0.0644(2) 0.0361(9) Uani 1 d
H23A H 0.502 0.6183 0.0309 0.043 Uiso 1 calc
H23B H 0.5903 0.5497 0.0903 0.043 Uiso 1 calc
C24 C 0.6651(3) 0.6500(3) 0.0145(2) 0.0461(10) Uani 1 d
H24A H 0.7117 0.6567 0.0474 0.069 Uiso 1 calc
H24B H 0.633 0.7081 -0.0206 0.069 Uiso 1 calc
H24C H 0.7184 0.6082 -0.0149 0.069 Uiso 1 calc
N221 N 0.5418(2) 0.88307(14) 0.27353(12) 0.0139(5) Uani 1 d
C222 C 0.4284(2) 0.92739(17) 0.25887(14) 0.0126(5) Uani 1 d
N223 N 0.3561(2) 1.00000(15) 0.27721(13) 0.0153(5) Uani 1 d
C224 C 0.4075(3) 1.03372(18) 0.31380(15) 0.0169(6) Uani 1 d
N224 N 0.3415(2) 1.10970(15) 0.33131(13) 0.0173(5) Uani 1 d
C241 C 0.2167(3) 1.15219(19) 0.31330(17) 0.0247(7) Uani 1 d
H24D H 0.2144 1.1452 0.2634 0.03 Uiso 1 calc
H24E H 0.195 1.2168 0.3084 0.03 Uiso 1 calc
C242 C 0.1227(3) 1.1133(2) 0.37342(18) 0.0292(7) Uani 1 d
H24F H 0.1176 1.1263 0.4215 0.044 Uiso 1 calc
H24G H 0.1468 1.0486 0.3813 0.044 Uiso 1 calc
H24H H 0.0431 1.1398 0.3562 0.044 Uiso 1 calc
C243 C 0.3892(3) 1.14982(19) 0.37140(17) 0.0242(7) Uani 1 d
H24I H 0.351 1.2151 0.3577 0.029 Uiso 1 calc
H24J H 0.478 1.139 0.354 0.029 Uiso 1 calc
C244 C 0.3663(4) 1.1139(3) 0.4565(2) 0.0614(14) Uani 1 d
H24K H 0.4116 1.0506 0.4709 0.092 Uiso 1 calc
H24L H 0.279 1.1207 0.4738 0.092 Uiso 1 calc
H24M H 0.3933 1.1469 0.4804 0.092 Uiso 1 calc
N225 N 0.5198(2) 0.99331(15) 0.33483(12) 0.0152(5) Uani 1 d
C226 C 0.5792(2) 0.92098(17) 0.31265(15) 0.0131(5) Uani 1 d
N231 N 0.8432(2) 0.76373(14) 0.37967(12) 0.0135(5) Uani 1 d
C232 C 0.7425(2) 0.78452(18) 0.34930(15) 0.0151(6) Uani 1 d
N233 N 0.6944(2) 0.87494(14) 0.33569(12) 0.0131(5) Uani 1 d
C23B C 0.7663(2) 0.91178(18) 0.35843(15) 0.0143(6) Uani 1 d
C234 C 0.7575(3) 0.99848(18) 0.35677(15) 0.0180(6) Uani 1 d
H234 H 0.6946 1.0483 0.3357 0.022 Uiso 1 calc
C235 C 0.8452(3) 1.00792(19) 0.38746(16) 0.0193(6) Uani 1 d
H235 H 0.8416 1.0659 0.3878 0.023 Uiso 1 calc
C236 C 0.9391(3) 0.93542(19) 0.41800(15) 0.0186(6) Uani 1 d
H236 H 0.9971 0.945 0.439 0.022 Uiso 1 calc
C237 C 0.9487(3) 0.84946(19) 0.41804(15) 0.0170(6) Uani 1 d
H237 H 1.0117 0.7995 0.4389 0.02 Uiso 1 calc
C27B C 0.8618(2) 0.84024(17) 0.38628(15) 0.0149(6) Uani 1 d
C25 C 0.9205(3) 0.67252(18) 0.40747(16) 0.0182(6) Uani 1 d
H25A H 0.8807 0.6298 0.4056 0.022 Uiso 1 calc
H25B H 0.9266 0.6622 0.4616 0.022 Uiso 1 calc
C26 C 1.0480(3) 0.65340(19) 0.36240(16) 0.0203(6) Uani 1 d
H26A H 1.0962 0.5935 0.3884 0.024 Uiso 1 calc
H26B H 1.0867 0.6972 0.3634 0.024 Uiso 1 calc
C27 C 1.0549(3) 0.6566(2) 0.27986(16) 0.0230(7) Uani 1 d
H27A H 1.0137 0.7178 0.2518 0.028 Uiso 1 calc
H27B H 1.0119 0.6159 0.2777 0.028 Uiso 1 calc
C28 C 1.1870(3) 0.6293(2) 0.24186(18) 0.0318(8) Uani 1 d
H28A H 1.2247 0.5663 0.2655 0.048 Uiso 1 calc
H28B H 1.2315 0.6658 0.2484 0.048 Uiso 1 calc
H28C H 1.1897 0.6383 0.1873 0.048 Uiso 1 calc
P1 P 0.97141(8) 0.39038(5) 0.38226(5) 0.02673(19) Uani 1 d
F11 F 1.10313(18) 0.32491(14) 0.39666(12) 0.0489(6) Uani 1 d
F12 F 0.9908(2) 0.45454(12) 0.42261(11) 0.0424(5) Uani 1 d
F13 F 0.8365(2) 0.45463(15) 0.37097(13) 0.0635(7) Uani 1 d
F14 F 0.9527(2) 0.32562(14) 0.34305(12) 0.0485(6) Uani 1 d
F15 F 0.91422(18) 0.33780(13) 0.46361(11) 0.0405(5) Uani 1 d
F16 F 1.0251(3) 0.44370(18) 0.30205(12) 0.0818(9) Uani 1 d
P2 P 0.67626(8) 0.10402(5) 0.13196(5) 0.02576(19) Uani 1 d
F21 F 0.6179(2) 0.13344(13) 0.20937(10) 0.0471(6) Uani 1 d
F22 F 0.62293(19) 0.20508(12) 0.08372(10) 0.0395(5) Uani 1 d
F23 F 0.7347(2) 0.07717(14) 0.05460(11) 0.0623(7) Uani 1 d
F24 F 0.73066(17) 0.00333(11) 0.18027(10) 0.0342(5) Uani 1 d
F25 F 0.79708(19) 0.12649(14) 0.13197(13) 0.0525(6) Uani 1 d
F26 F 0.5538(2) 0.08314(15) 0.13513(14) 0.0620(7) Uani 1 d
N1 N 0.4941(6) 0.4160(5) 0.1154(4) 0.150(2) Uani 1 d
C1 C 0.4350(6) 0.3651(4) 0.1576(5) 0.107(2) Uani 1 d
C2 C 0.3613(7) 0.3155(5) 0.1890(3) 0.131(3) Uani 1 d
H2A H 0.3394 0.3 0.1493 0.196 Uiso 1 calc
H2B H 0.2874 0.3484 0.2166 0.196 Uiso 1 calc
H2C H 0.4015 0.2609 0.2248 0.196 Uiso 1 calc

loop_
_atom_site_aniso_label
_atom_site_aniso_U_11
_atom_site_aniso_U_22
_atom_site_aniso_U_33
_atom_site_aniso_U_23
_atom_site_aniso_U_13
_atom_site_aniso_U_12
Ag1 0.01647(11) 0.01271(11) 0.01810(12) -0.00333(9) -0.00279(9) -0.00621(9)
Ag2 0.01384(11) 0.01430(11) 0.01783(12) -0.00461(9) -0.00155(9) -0.00234(9)
N111 0.0156(12) 0.0119(11) 0.0161(12) -0.0028(9) -0.0004(9) -0.0064(10)
C112 0.0172(14) 0.0107(13) 0.0167(15) -0.0012(11) -0.0051(11) -0.0020(12)
N113 0.0164(12) 0.0126(11) 0.0138(12) -0.0025(9) 0.0014(9) -0.0080(10)
C13A 0.0167(14) 0.0145(14) 0.0161(15) -0.0009(11) -0.0013(11) -0.0081(12)
C114 0.0261(17) 0.0230(16) 0.0233(17) -0.0081(13) 0.0015(13) -0.0121(14)
C115 0.0357(19) 0.0225(17) 0.035(2) -0.0088(14) 0.0011(15) -0.0181(16)
C116 0.0236(16) 0.0228(16) 0.0262(17) -0.0010(13) -0.0009(13) -0.0146(14)
C117 0.0190(15) 0.0175(15) 0.0167(15) 0.0000(12) -0.0011(12) -0.0054(13)
C17A 0.0168(14) 0.0133(14) 0.0149(14) 0.0009(11) -0.0036(11) -0.0055(12)
C11 0.0192(15) 0.0210(16) 0.0187(15) -0.0095(12) 0.0043(12) -0.0085(13)
C12 0.0190(15) 0.0216(16) 0.0297(18) -0.0092(13) -0.0037(13) -0.0031(14)
C13 0.0272(18) 0.0270(19) 0.051(2) -0.0214(17) 0.0046(16) -0.0030(16)
C14 0.036(2) 0.0300(19) 0.047(2) -0.0220(17) 0.0079(17) -0.0128(17)
N121 0.0131(11) 0.0110(11) 0.0148(12) -0.0008(9) -0.0021(9) -0.0042(10)
C122 0.0162(14) 0.0130(14) 0.0124(14) 0.0002(11) -0.0035(11) -0.0032(12)
N123 0.0201(12) 0.0120(12) 0.0168(13) -0.0036(10) -0.0008(10) -0.0054(10)
C124 0.0187(15) 0.0164(15) 0.0146(15) -0.0030(11) -0.0048(12) -0.0008(13)
N124 0.0254(14) 0.0154(12) 0.0192(13) -0.0050(10) -0.0020(11) -0.0071(11)
C141 0.0316(18) 0.0139(15) 0.0280(17) -0.0079(13) -0.0052(14) -0.0080(14)
C142 0.054(2) 0.0283(19) 0.039(2) 0.0053(16) -0.0198(18) -0.0246(19)
C143 0.0285(17) 0.0214(16) 0.0270(18) -0.0146(14) -0.0021(14) -0.0024(14)
C144 0.032(2) 0.049(2) 0.038(2) -0.0158(19) -0.0063(17) -0.0008(19)
N125 0.0164(12) 0.0140(12) 0.0192(13) -0.0041(10) -0.0020(10) -0.0033(11)
C126 0.0167(14) 0.0121(14) 0.0158(15) -0.0006(11) -0.0060(11) -0.0025(12)
N131 0.0166(12) 0.0131(12) 0.0150(12) -0.0028(9) -0.0030(10) -0.0050(10)
C132 0.0184(14) 0.0130(14) 0.0111(14) -0.0026(11) -0.0016(11) -0.0068(12)
N133 0.0135(12) 0.0125(12) 0.0161(12) -0.0006(9) 0.0001(9) -0.0050(10)
C13B 0.0127(13) 0.0175(14) 0.0165(15) -0.0019(11) -0.0001(11) -0.0061(12)
C134 0.0218(16) 0.0194(16) 0.0252(17) -0.0036(13) -0.0029(13) -0.0020(14)
C135 0.0174(15) 0.0265(17) 0.0311(18) -0.0099(14) -0.0011(13) -0.0020(14)
C136 0.0158(15) 0.0315(18) 0.0190(16) -0.0082(13) 0.0007(12) -0.0064(14)
C137 0.0202(15) 0.0195(15) 0.0140(14) -0.0022(12) -0.0043(12) -0.0067(13)
C17B 0.0170(14) 0.0173(15) 0.0130(14) -0.0034(11) -0.0022(11) -0.0030(13)
C15 0.0221(15) 0.0121(14) 0.0212(16) -0.0004(11) -0.0051(12) -0.0071(13)
C16 0.0278(17) 0.0164(15) 0.0206(16) 0.0006(12) -0.0060(13) -0.0035(14)
C17 0.046(2) 0.0251(17) 0.0201(17) 0.0001(13) -0.0126(15) -0.0112(17)
C18 0.034(2) 0.038(2) 0.035(2) 0.0075(16) -0.0141(16) -0.0147(18)
N211 0.0146(12) 0.0160(12) 0.0196(13) -0.0086(10) -0.0039(10) 0.0004(10)
C212 0.0173(14) 0.0114(13) 0.0143(14) -0.0017(11) -0.0005(11) -0.0027(12)
N213 0.0111(11) 0.0114(11) 0.0142(12) -0.0023(9) -0.0038(9) -0.0010(10)
C23A 0.0137(13) 0.0167(14) 0.0141(14) -0.0010(11) -0.0046(11) -0.0063(12)
C214 0.0180(15) 0.0231(16) 0.0171(15) -0.0091(12) -0.0016(12) -0.0026(13)
C215 0.0149(14) 0.0282(17) 0.0168(15) -0.0046(13) 0.0000(12) -0.0052(14)
C216 0.0186(15) 0.0275(17) 0.0207(16) -0.0032(13) -0.0062(12) -0.0113(14)
C217 0.0227(16) 0.0216(16) 0.0210(16) -0.0058(13) -0.0052(13) -0.0073(14)
C27A 0.0156(14) 0.0138(14) 0.0144(14) -0.0023(11) -0.0018(11) -0.0041(12)
C21 0.0254(17) 0.0250(17) 0.0295(18) -0.0172(14) -0.0073(14) -0.0003(14)
C22 0.0300(18) 0.0244(17) 0.0313(19) -0.0116(14) -0.0022(15) -0.0065(15)
C23 0.033(2) 0.0298(19) 0.050(2) -0.0245(17) -0.0084(17) 0.0002(16)
C24 0.041(2) 0.051(3) 0.052(3) -0.034(2) 0.0019(19) -0.007(2)
N221 0.0153(12) 0.0123(12) 0.0136(12) -0.0016(9) -0.0043(9) -0.0033(10)
C222 0.0125(13) 0.0131(13) 0.0115(13) -0.0023(10) -0.0007(10) -0.0046(12)
N223 0.0139(12) 0.0135(12) 0.0175(12) -0.0039(10) -0.0036(9) -0.0022(10)
C224 0.0190(15) 0.0134(14) 0.0154(15) -0.0025(11) 0.0019(11) -0.0056(13)
N224 0.0185(12) 0.0140(12) 0.0190(13) -0.0057(10) -0.0050(10) -0.0015(11)
C241 0.0273(17) 0.0148(15) 0.0273(17) -0.0073(13) -0.0078(14) 0.0038(14)
C242 0.0208(16) 0.0335(19) 0.036(2) -0.0158(16) -0.0053(14) -0.0049(15)
C243 0.0256(17) 0.0161(15) 0.0342(19) -0.0138(13) -0.0086(14) -0.0007(14)
C244 0.046(3) 0.129(4) 0.037(2) -0.039(3) -0.0003(19) -0.047(3)
N225 0.0185(12) 0.0145(12) 0.0139(12) -0.0036(9) -0.0009(10) -0.0074(11)
C226 0.0143(13) 0.0112(13) 0.0110(13) -0.0002(10) 0.0013(10) -0.0051(12)
N231 0.0140(12) 0.0094(11) 0.0162(12) -0.0009(9) -0.0037(9) -0.0036(10)
C232 0.0147(14) 0.0169(14) 0.0134(14) -0.0038(11) -0.0016(11) -0.0047(12)
N233 0.0128(11) 0.0119(11) 0.0155(12) -0.0027(9) -0.0036(9) -0.0046(10)
C23B 0.0130(13) 0.0161(14) 0.0147(14) -0.0023(11) -0.0037(11) -0.0059(12)
C234 0.0194(15) 0.0135(14) 0.0163(15) 0.0003(11) -0.0047(12) -0.0016(13)
C235 0.0229(16) 0.0182(15) 0.0199(16) -0.0040(12) -0.0024(12) -0.0111(13)
C236 0.0190(15) 0.0235(16) 0.0173(15) -0.0041(12) -0.0024(12) -0.0126(13)
C237 0.0162(14) 0.0201(15) 0.0143(14) -0.0017(11) -0.0041(11) -0.0063(13)
C27B 0.0176(14) 0.0129(14) 0.0127(14) -0.0016(11) 0.0004(11) -0.0066(12)
C25 0.0202(15) 0.0106(14) 0.0224(16) 0.0001(11) -0.0076(12) -0.0041(13)
C26 0.0200(15) 0.0157(15) 0.0242(17) -0.0027(12) -0.0088(13) -0.0025(13)
C27 0.0222(16) 0.0227(16) 0.0231(17) -0.0057(13) -0.0064(13) -0.0034(14)
C28 0.0308(19) 0.038(2) 0.0210(17) -0.0068(15) -0.0023(14) -0.0047(17)
P1 0.0400(5) 0.0188(4) 0.0213(4) -0.0034(3) -0.0105(4) -0.0062(4)
F11 0.0321(12) 0.0584(15) 0.0638(15) -0.0385(12) -0.0097(10) 0.0006(11)
F12 0.0740(16) 0.0243(10) 0.0388(12) -0.0095(9) -0.0205(11) -0.0167(11)
F13 0.0768(17) 0.0487(14) 0.0611(16) -0.0231(12) -0.0541(14) 0.0257(13)
F14 0.0593(15) 0.0453(13) 0.0561(14) -0.0305(11) -0.0230(12) -0.0074(12)
F15 0.0427(12) 0.0402(12) 0.0347(12) 0.0062(9) -0.0096(10) -0.0200(11)
F16 0.147(3) 0.089(2) 0.0219(12) 0.0036(12) -0.0014(15) -0.075(2)
P2 0.0350(5) 0.0205(4) 0.0200(4) 0.0004(3) -0.0050(4) -0.0110(4)
F21 0.0666(15) 0.0344(12) 0.0238(11) -0.0036(9) -0.0002(10) -0.0032(11)
F22 0.0582(14) 0.0227(10) 0.0254(11) 0.0046(8) -0.0093(10) -0.0053(10)
F23 0.115(2) 0.0314(12) 0.0236(12) -0.0099(10) -0.0031(12) -0.0037(13)
F24 0.0403(12) 0.0213(10) 0.0292(11) 0.0051(8) -0.0034(9) -0.0073(9)
F25 0.0476(14) 0.0448(13) 0.0626(15) 0.0065(11) -0.0104(11) -0.0287(12)
F26 0.0574(15) 0.0546(15) 0.0796(17) 0.0111(13) -0.0366(13) -0.0325(13)
N1 0.107(5) 0.170(7) 0.156(6) -0.037(5) -0.060(4) 0.003(5)
C1 0.079(5) 0.081(5) 0.166(7) -0.019(4) -0.011(4) -0.048(4)
C2 0.166(7) 0.138(6) 0.085(5) 0.016(4) 0.012(5) -0.106(6)

loop_
_atom_type_symbol
_atom_type_description
_atom_type_scat_dispersion_real
_atom_type_scat_dispersion_imag
_atom_type_scat_source
C C 0.0033 0.0016 'International Tables Vol C Tables 4.2.6.8 and 6.1.1.4'
H H 0 0 'International Tables Vol C Tables 4.2.6.8 and 6.1.1.4'
N N 0.0061 0.0033 'International Tables Vol C Tables 4.2.6.8 and 6.1.1.4'
Ag Ag -0.8971 1.1015 'International Tables Vol C Tables 4.2.6.8 and 6.1.1.4'
P P 0.1023 0.0942 'International Tables Vol C Tables 4.2.6.8 and 6.1.1.4'
F F 0.0171 0.0103 'International Tables Vol C Tables 4.2.6.8 and 6.1.1.4'

loop_
_geom_angle_atom_site_label_1
_geom_angle_atom_site_label_2
_geom_angle_atom_site_label_3
_geom_angle
C112 Ag1 C232 165.52(10)
C112 Ag1 Ag2 98.90(7)
C232 Ag1 Ag2 93.93(7)
C132 Ag2 C212 164.73(10)
C132 Ag2 Ag1 95.50(7)
C212 Ag2 Ag1 97.11(7)
C112 N111 C17A 112.4(2)
C112 N111 C11 122.3(2)
C17A N111 C11 125.3(2)
N111 C112 N113 105.1(2)
N111 C112 Ag1 128.60(19)
N113 C112 Ag1 126.28(19)
C112 N113 C13A 110.8(2)
C112 N113 C122 122.5(2)
C13A N113 C122 126.6(2)
C17A C13A C114 121.0(3)
C17A C13A N113 105.4(2)
C114 C13A N113 133.6(3)
C115 C114 C13A 116.1(3)
C115 C114 H114 121.9
C13A C114 H114 121.9
C114 C115 C116 122.6(3)
C114 C115 H115 118.7
C116 C115 H115 118.7
C117 C116 C115 121.2(3)
C117 C116 H116 119.4
C115 C116 H116 119.4
C116 C117 C17A 116.4(3)
C116 C117 H117 121.8
C17A C117 H117 121.8
C117 C17A C13A 122.7(3)
C117 C17A N111 131.0(3)
C13A C17A N111 106.3(2)
N111 C11 C12 111.1(2)
N111 C11 H11A 109.4
C12 C11 H11A 109.4
N111 C11 H11B 109.4
C12 C11 H11B 109.4
H11A C11 H11B 108
C11 C12 C13 112.7(3)
C11 C12 H12A 109
C13 C12 H12A 109
C11 C12 H12B 109
C13 C12 H12B 109
H12A C12 H12B 107.8
C14 C13 C12 112.9(3)
C14 C13 H13A 109
C12 C13 H13A 109
C14 C13 H13B 109
C12 C13 H13B 109
H13A C13 H13B 107.8
C13 C14 H14A 109.5
C13 C14 H14B 109.5
H14A C14 H14B 109.5
C13 C14 H14C 109.5
H14A C14 H14C 109.5
H14B C14 H14C 109.5
C126 N121 C122 111.1(2)
N123 C122 N121 128.3(2)
N123 C122 N113 116.2(2)
N121 C122 N113 115.5(2)
C122 N123 C124 113.9(2)
N124 C124 N125 118.3(2)
N124 C124 N123 118.1(2)
N125 C124 N123 123.6(2)
C124 N124 C141 120.7(2)
C124 N124 C143 120.3(2)
C141 N124 C143 118.9(2)
N124 C141 C142 115.2(3)
N124 C141 H14D 108.5
C142 C141 H14D 108.5
N124 C141 H14E 108.5
C142 C141 H14E 108.5
H14D C141 H14E 107.5
C141 C142 H14F 109.5
C141 C142 H14G 109.5
H14F C142 H14G 109.5
C141 C142 H14H 109.5
H14F C142 H14H 109.5
H14G C142 H14H 109.5
N124 C143 C144 111.7(3)
N124 C143 H14I 109.3
C144 C143 H14I 109.3
N124 C143 H14J 109.3
C144 C143 H14J 109.3
H14I C143 H14J 107.9
C143 C144 H14K 109.5
C143 C144 H14L 109.5
H14K C144 H14L 109.5
C143 C144 H14M 109.5
H14K C144 H14M 109.5
H14L C144 H14M 109.5
C126 N125 C124 114.2(2)
N125 C126 N121 128.7(3)
N125 C126 N133 115.2(2)
N121 C126 N133 116.0(2)
C132 N131 C17B 111.8(2)
C132 N131 C15 124.6(2)
C17B N131 C15 123.2(2)
N131 C132 N133 105.2(2)
N131 C132 Ag2 129.62(19)
N133 C132 Ag2 124.84(18)
C132 N133 C13B 111.4(2)
C132 N133 C126 122.1(2)
C13B N133 C126 125.6(2)
C134 C13B C17B 120.7(3)
C134 C13B N133 134.0(3)
C17B C13B N133 105.2(2)
C135 C134 C13B 117.2(3)
C135 C134 H134 121.4
C13B C134 H134 121.4
C134 C135 C136 121.9(3)
C134 C135 H135 119
C136 C135 H135 119
C137 C136 C135 121.3(3)
C137 C136 H136 119.3
C135 C136 H136 119.3
C17B C137 C136 116.3(3)
C17B C137 H137 121.9
C136 C137 H137 121.9
C137 C17B C13B 122.6(3)
C137 C17B N131 131.0(3)
C13B C17B N131 106.4(2)
N131 C15 C16 112.3(2)
N131 C15 H15A 109.1
C16 C15 H15A 109.1
N131 C15 H15B 109.1
C16 C15 H15B 109.1
H15A C15 H15B 107.9
C17 C16 C15 115.5(2)
C17 C16 H16A 108.4
C15 C16 H16A 108.4
C17 C16 H16B 108.4
C15 C16 H16B 108.4
H16A C16 H16B 107.5
C16 C17 C18 113.7(3)
C16 C17 H17A 108.8
C18 C17 H17A 108.8
C16 C17 H17B 108.8
C18 C17 H17B 108.8
H17A C17 H17B 107.7
C17 C18 H18A 109.5
C17 C18 H18B 109.5
H18A C18 H18B 109.5
C17 C18 H18C 109.5
H18A C18 H18C 109.5
H18B C18 H18C 109.5
C212 N211 C27A 112.0(2)
C212 N211 C21 122.9(2)
C27A N211 C21 124.8(2)
N211 C212 N213 105.5(2)
N211 C212 Ag2 129.29(19)
N213 C212 Ag2 125.18(19)
C212 N213 C222 122.3(2)
C212 N213 C23A 111.0(2)
C222 N213 C23A 126.6(2)
C214 C23A C27A 120.7(3)
C214 C23A N213 134.1(3)
C27A C23A N213 105.3(2)
C215 C214 C23A 117.6(3)
C215 C214 H214 121.2
C23A C214 H214 121.2
C214 C215 C216 121.2(3)
C214 C215 H215 119.4
C216 C215 H215 119.4
C217 C216 C215 121.4(3)
C217 C216 H216 119.3
C215 C216 H216 119.3
C216 C217 C27A 117.0(3)
C216 C217 H217 121.5
C27A C217 H217 121.5
C217 C27A C23A 122.1(3)
C217 C27A N211 131.7(2)
C23A C27A N211 106.2(2)
N211 C21 C22 112.4(2)
N211 C21 H21A 109.1
C22 C21 H21A 109.1
N211 C21 H21B 109.1
C22 C21 H21B 109.1
H21A C21 H21B 107.9
C21 C22 C23 112.2(3)
C21 C22 H22A 109.2
C23 C22 H22A 109.2
C21 C22 H22B 109.2
C23 C22 H22B 109.2
H22A C22 H22B 107.9
C22 C23 C24 113.0(3)
C22 C23 H23A 109
C24 C23 H23A 109
C22 C23 H23B 109
C24 C23 H23B 109
H23A C23 H23B 107.8
C23 C24 H24A 109.5
C23 C24 H24B 109.5
H24A C24 H24B 109.5
C23 C24 H24C 109.5
H24A C24 H24C 109.5
H24B C24 H24C 109.5
C222 N221 C226 112.0(2)
N223 C222 N221 128.1(2)
N223 C222 N213 116.6(2)
N221 C222 N213 115.3(2)
C222 N223 C224 113.8(2)
N224 C224 N225 118.8(2)
N224 C224 N223 117.3(3)
N225 C224 N223 123.9(2)
C224 N224 C243 120.8(2)
C224 N224 C241 120.0(2)
C243 N224 C241 119.1(2)
N224 C241 C242 113.0(2)
N224 C241 H24D 109
C242 C241 H24D 109
N224 C241 H24E 109
C242 C241 H24E 109
H24D C241 H24E 107.8
C241 C242 H24F 109.5
C241 C242 H24G 109.5
H24F C242 H24G 109.5
C241 C242 H24H 109.5
H24F C242 H24H 109.5
H24G C242 H24H 109.5
N224 C243 C244 113.1(3)
N224 C243 H24I 109
C244 C243 H24I 109
N224 C243 H24J 109
C244 C243 H24J 109
H24I C243 H24J 107.8
C243 C244 H24K 109.5
C243 C244 H24L 109.5
H24K C244 H24L 109.5
C243 C244 H24M 109.5
H24K C244 H24M 109.5
H24L C244 H24M 109.5
C226 N225 C224 114.2(2)
N225 C226 N221 127.9(3)
N225 C226 N233 116.2(2)
N221 C226 N233 115.9(2)
C232 N231 C27B 111.3(2)
C232 N231 C25 124.8(2)
C27B N231 C25 123.8(2)
N231 C232 N233 106.0(2)
N231 C232 Ag1 127.6(2)
N233 C232 Ag1 125.76(19)
C232 N233 C226 122.9(2)
C232 N233 C23B 110.8(2)
C226 N233 C23B 125.6(2)
C27B C23B C234 121.1(3)
C27B C23B N233 105.5(2)
C234 C23B N233 133.4(3)
C235 C234 C23B 116.4(3)
C235 C234 H234 121.8
C23B C234 H234 121.8
C234 C235 C236 122.5(3)
C234 C235 H235 118.7
C236 C235 H235 118.7
C237 C236 C235 120.7(3)
C237 C236 H236 119.6
C235 C236 H236 119.6
C27B C237 C236 116.7(3)
C27B C237 H237 121.6
C236 C237 H237 121.6
C237 C27B C23B 122.5(2)
C237 C27B N231 130.9(3)
C23B C27B N231 106.4(2)
N231 C25 C26 114.0(2)
N231 C25 H25A 108.8
C26 C25 H25A 108.8
N231 C25 H25B 108.8
C26 C25 H25B 108.8
H25A C25 H25B 107.7
C25 C26 C27 115.2(2)
C25 C26 H26A 108.5
C27 C26 H26A 108.5
C25 C26 H26B 108.5
C27 C26 H26B 108.5
H26A C26 H26B 107.5
C26 C27 C28 110.8(2)
C26 C27 H27A 109.5
C28 C27 H27A 109.5
C26 C27 H27B 109.5
C28 C27 H27B 109.5
H27A C27 H27B 108.1
C27 C28 H28A 109.5
C27 C28 H28B 109.5
H28A C28 H28B 109.5
C27 C28 H28C 109.5
H28A C28 H28C 109.5
H28B C28 H28C 109.5
F16 P1 F14 89.91(13)
F16 P1 F11 91.56(15)
F14 P1 F11 90.17(11)
F16 P1 F12 90.65(12)
F14 P1 F12 179.29(12)
F11 P1 F12 89.37(12)
F16 P1 F15 178.82(16)
F14 P1 F15 90.31(12)
F11 P1 F15 89.60(12)
F12 P1 F15 89.14(11)
F16 P1 F13 90.62(15)
F14 P1 F13 90.05(12)
F11 P1 F13 177.81(14)
F12 P1 F13 90.39(12)
F15 P1 F13 88.22(13)
F23 P2 F26 92.16(14)
F23 P2 F25 90.28(14)
F26 P2 F25 177.55(14)
F23 P2 F21 178.62(12)
F26 P2 F21 88.69(13)
F25 P2 F21 88.87(12)
F23 P2 F24 90.76(11)
F26 P2 F24 90.09(11)
F25 P2 F24 90.03(11)
F21 P2 F24 90.33(10)
F23 P2 F22 89.34(11)
F26 P2 F22 90.48(12)
F25 P2 F22 89.39(11)
F21 P2 F22 89.57(11)
F24 P2 F22 179.42(12)
N1 C1 C2 167.4(9)
C1 C2 H2A 109.5
C1 C2 H2B 109.5
H2A C2 H2B 109.5
C1 C2 H2C 109.5
H2A C2 H2C 109.5
H2B C2 H2C 109.5

loop_
_geom_bond_atom_site_label_1
_geom_bond_atom_site_label_2
_geom_bond_distance
Ag1 C112 2.098(3)
Ag1 C232 2.100(3)
Ag1 Ag2 3.0900(3)
Ag2 C132 2.085(3)
Ag2 C212 2.097(3)
N111 C112 1.337(3)
N111 C17A 1.395(3)
N111 C11 1.477(3)
C112 N113 1.380(3)
N113 C13A 1.410(3)
N113 C122 1.416(3)
C13A C17A 1.392(4)
C13A C114 1.393(4)
C114 C115 1.389(4)
C114 H114 0.95
C115 C116 1.393(4)
C115 H115 0.95
C116 C117 1.384(4)
C116 H116 0.95
C117 C17A 1.384(4)
C117 H117 0.95
C11 C12 1.522(4)
C11 H11A 0.99
C11 H11B 0.99
C12 C13 1.527(4)
C12 H12A 0.99
C12 H12B 0.99
C13 C14 1.525(5)
C13 H13A 0.99
C13 H13B 0.99
C14 H14A 0.98
C14 H14B 0.98
C14 H14C 0.98
N121 C126 1.332(3)
N121 C122 1.340(3)
C122 N123 1.311(3)
N123 C124 1.359(3)
C124 N124 1.332(3)
C124 N125 1.357(3)
N124 C141 1.461(4)
N124 C143 1.467(4)
C141 C142 1.511(4)
C141 H14D 0.99
C141 H14E 0.99
C142 H14F 0.98
C142 H14G 0.98
C142 H14H 0.98
C143 C144 1.501(5)
C143 H14I 0.99
C143 H14J 0.99
C144 H14K 0.98
C144 H14L 0.98
C144 H14M 0.98
N125 C126 1.303(3)
C126 N133 1.428(3)
N131 C132 1.342(3)
N131 C17B 1.408(3)
N131 C15 1.477(3)
C132 N133 1.378(3)
N133 C13B 1.406(3)
C13B C134 1.385(4)
C13B C17B 1.394(4)
C134 C135 1.376(4)
C134 H134 0.95
C135 C136 1.397(4)
C135 H135 0.95
C136 C137 1.387(4)
C136 H136 0.95
C137 C17B 1.383(4)
C137 H137 0.95
C15 C16 1.523(4)
C15 H15A 0.99
C15 H15B 0.99
C16 C17 1.514(4)
C16 H16A 0.99
C16 H16B 0.99
C17 C18 1.525(5)
C17 H17A 0.99
C17 H17B 0.99
C18 H18A 0.98
C18 H18B 0.98
C18 H18C 0.98
N211 C212 1.337(3)
N211 C27A 1.406(3)
N211 C21 1.489(3)
C212 N213 1.375(3)
N213 C222 1.412(3)
N213 C23A 1.413(3)
C23A C214 1.381(4)
C23A C27A 1.395(4)
C214 C215 1.381(4)
C214 H214 0.95
C215 C216 1.403(4)
C215 H215 0.95
C216 C217 1.376(4)
C216 H216 0.95
C217 C27A 1.385(4)
C217 H217 0.95
C21 C22 1.506(4)
C21 H21A 0.99
C21 H21B 0.99
C22 C23 1.530(4)
C22 H22A 0.99
C22 H22B 0.99
C23 C24 1.552(5)
C23 H23A 0.99
C23 H23B 0.99
C24 H24A 0.98
C24 H24B 0.98
C24 H24C 0.98
N221 C222 1.339(3)
N221 C226 1.339(3)
C222 N223 1.311(3)
N223 C224 1.362(3)
C224 N224 1.332(3)
C224 N225 1.359(4)
N224 C243 1.461(3)
N224 C241 1.473(4)
C241 C242 1.519(4)
C241 H24D 0.99
C241 H24E 0.99
C242 H24F 0.98
C242 H24G 0.98
C242 H24H 0.98
C243 C244 1.499(5)
C243 H24I 0.99
C243 H24J 0.99
C244 H24K 0.98
C244 H24L 0.98
C244 H24M 0.98
N225 C226 1.308(3)
C226 N233 1.411(3)
N231 C232 1.340(3)
N231 C27B 1.409(3)
N231 C25 1.471(3)
C232 N233 1.368(3)
N233 C23B 1.412(3)
C23B C27B 1.387(4)
C23B C234 1.396(4)
C234 C235 1.382(4)
C234 H234 0.95
C235 C236 1.398(4)
C235 H235 0.95
C236 C237 1.391(4)
C236 H236 0.95
C237 C27B 1.383(4)
C237 H237 0.95
C25 C26 1.515(4)
C25 H25A 0.99
C25 H25B 0.99
C26 C27 1.516(4)
C26 H26A 0.99
C26 H26B 0.99
C27 C28 1.524(4)
C27 H27A 0.99
C27 H27B 0.99
C28 H28A 0.98
C28 H28B 0.98
C28 H28C 0.98
P1 F16 1.574(2)
P1 F14 1.5863(19)
P1 F11 1.592(2)
P1 F12 1.5967(18)
P1 F15 1.598(2)
P1 F13 1.607(2)
P2 F23 1.581(2)
P2 F26 1.585(2)
P2 F25 1.597(2)
P2 F21 1.601(2)
P2 F24 1.6055(19)
P2 F22 1.6073(19)
N1 C1 1.230(8)
C1 C2 1.302(7)
C2 H2A 0.98
C2 H2B 0.98
C2 H2C 0.98
